data_8101373
loop_
_publ_author_name
'Kakou-Yao, R.'
'Aycard, J.P.'

_publ_section_title
;
Crystal structure of 1-(6-phenylcyclohex-3-enyl)-1-phenylmethanone, 
C~19~H~18~O
;
_journal_issue 4
_journal_name_full 'Zeitschrift f\"ur Kristallographie - New Crystal Structures'
_journal_page_first 567
_journal_page_last 568
_journal_volume 215
_journal_year 2000
_chemical_formula_moiety 'C19 H18 O '
_chemical_formula_sum 'C19 H18 O'
_chemical_formula_weight 262.352
_space_group_IT_number 14
_symmetry_cell_setting monoclinic
_symmetry_space_group_name_Hall '-P 2ybc'
_symmetry_space_group_name_H-M 'P 1 21/c 1'
_cell_angle_alpha 90.000(10)
_cell_angle_beta 154.651(6)
_cell_angle_gamma 90.000(10)
_cell_formula_units_Z 4
_cell_length_a 10.3630(10)
_cell_length_b 25.4150(10)
_cell_length_c 12.9410(10)
_cell_measurement_temperature 298
_cell_volume 1459.2(2)
_exptl_crystal_density_diffrn 1.194
_cod_depositor_comments
;
The following automatic conversions were performed:
'_symmetry_cell_setting' value 'Monoclinic' changed to 'monoclinic'
according to '/home/saulius/struct/CIF-dictionaries/cif_core.dic'
dictionary named 'cif_core.dic' version 2.4.1 from 2010-06-29.

Automatic conversion script
Id: cif_fix_enum 1527 2010-12-29 10:47:43Z saulius 
;
_cod_original_sg_symbol_H-M 'P 21/c'
_cod_original_formula_sum 'C19 H18 O '
_cod_database_code 8101373

loop_
_symmetry_equiv_pos_as_xyz
+X,+Y,+Z
-X,-Y,-Z
'-X,+Y+ 1/2,-Z+ 1/2'
'+X,-Y+ 1/2,+Z+ 1/2'

loop_
_atom_site_label
_atom_site_fract_x
_atom_site_fract_y
_atom_site_fract_z
_atom_site_U_iso_or_equiv
_atom_site_occupancy
_atom_site_adp_type
O14 0.15650(7) 0.150058(17) 0.59402(6) 0.1007(2) 1.00 Uani
C15 0.64119(9) 0.127428(18) 0.88983(8) 0.0880(2) 1.00 Uani
C4 0.53477(9) 0.179413(19) 0.98322(7) 0.0812(2) 1.00 Uani
C7 0.25338(9) 0.11429(2) 0.89232(8) 0.0899(3) 1.00 Uani
C12 0.48124(10) 0.07944(2) 1.08492(8) 0.1025(3) 1.00 Uani
C20 0.53079(10) 0.09543(2) 0.73183(8) 0.1139(3) 1.00 Uani
C5 0.31750(9) 0.17153(2) 0.91719(8) 0.0832(2) 1.00 Uani
C13 0.42565(10) 0.15151(19) 0.80822(8) 0.0847(3) 1.00 Uani
C6 0.44165(11) 0.19961(2) 1.10256(9) 0.1264(3) 1.00 Uani
C16 0.94841(10) 0.13753(2) 1.11568(9) 0.1019(3) 1.00 Uani
C8 -0.03719(10) 0.09432(2) 0.67542(8) 0.1024(3) 1.00 Uani
C11 0.42025(12) 0.02711(2) 1.06117(10) 0.1438(3) 1.00 Uani
C1 0.55839(13) 0.25331(2) 1.16450(10) 0.1663(4) 1.00 Uani
C3 0.56727(11) 0.23845(2) 0.98232(10) 0.1399(3) 1.00 Uani
C17 1.13601(11) 0.11645(3) 1.17624(9) 0.1291(3) 1.00 Uani
C9 -0.09746(12) 0.04211(3) 0.65227(10) 0.1311(3) 1.00 Uani
C10 0.13039(13) 0.00843(2) 0.84470(11) 0.1709(4) 1.00 Uani
C19 0.72021(13) 0.07407(2) 0.79588(10) 0.1658(4) 1.00 Uani
C2 0.61312(13) 0.27059(2) 1.11061(10) 0.1575(3) 1.00 Uani
C18 1.02217(13) 0.08502(3) 1.01744(11) 0.1712(4) 1.00 Uani
H4 0.728127 0.165534 1.142262 0.050000 1.00 Uiso
H12 0.684163 0.092305 1.236711 0.050000 1.00 Uiso
H20 0.318060 0.088654 0.575400 0.050000 1.00 Uiso
H5 0.128151 0.187556 0.762898 0.050000 1.00 Uiso
H6A 0.602327 0.178201 1.245324 0.050000 1.00 Uiso
H6B 0.283570 0.201844 1.038630 0.050000 1.00 Uiso
H16 1.030947 0.158807 1.229781 0.050000 1.00 Uiso
H8 -0.196809 0.117754 0.540161 0.050000 1.00 Uiso
H11 0.580870 0.003734 1.196470 0.050000 1.00 Uiso
H1 0.592529 0.275749 1.247727 0.050000 1.00 Uiso
H3A 0.384904 0.249842 0.817280 0.050000 1.00 Uiso
H3B 0.734077 0.243245 1.056725 0.050000 1.00 Uiso
H17 1.348001 0.123931 1.331796 0.050000 1.00 Uiso
H9 -0.300971 0.029511 0.500259 0.050000 1.00 Uiso
H10 0.086261 -0.027848 0.826889 0.050000 1.00 Uiso
H19 0.641886 0.051240 0.686539 0.050000 1.00 Uiso
H2 0.690604 0.305767 1.161711 0.050000 1.00 Uiso
H18 1.154427 0.070933 1.061373 0.050000 1.00 Uiso

loop_
_atom_site_aniso_label
_atom_site_aniso_U_11
_atom_site_aniso_U_22
_atom_site_aniso_U_33
_atom_site_aniso_U_12
_atom_site_aniso_U_13
_atom_site_aniso_U_23
O14 0.03181(19) 0.0956(3) 0.02884(19) 0.00041(18) 0.02523(18) -.00424(19)
C15 0.0372(2) 0.0344(3) 0.0346(3) 0.0001(2) 0.0329(2) 0.0021(2)
C4 0.0312(2) 0.0386(3) 0.0316(2) 0.0018(2) 0.0280(2) 0.0012(2)
C7 0.0349(2) 0.0426(3) 0.0365(3) -.0001(2) 0.0330(2) -.0012(2)
C12 0.0396(3) 0.0466(3) 0.0404(3) 0.0032(2) 0.0356(3) 0.0029(2)
C20 0.0478(3) 0.0501(3) 0.0425(3) -.0041(3) 0.0408(3) -.0047(2)
C5 0.0311(2) 0.0419(3) 0.0324(2) 0.0062(2) 0.0282(2) 0.0038(2)
C13 0.0336(3) 0.0403(3) 0.0320(3) -.0014(2) 0.0293(2) 0.0007(2)
C6 0.0512(3) 0.0524(4) 0.0513(3) 0.0046(3) 0.0471(3) -.0015(3)
C16 0.0390(3) 0.0493(3) 0.0398(3) -.0019(2) 0.0352(3) -.0037(2)
C8 0.0377(3) 0.0568(4) 0.0385(3) -.0018(2) 0.0336(3) 0.0003(2)
C11 0.0612(3) 0.0464(3) 0.0590(3) 0.0087(3) 0.0549(3) 0.0088(3)
C1 0.0743(4) 0.0480(4) 0.0659(4) 0.0024(3) 0.0637(4) -.0075(3)
C3 0.0577(3) 0.0417(3) 0.0594(3) -.0058(3) 0.0529(3) -.0036(3)
C17 0.0412(3) 0.0752(5) 0.0545(3) 0.0027(3) 0.0427(3) -.0003(3)
C9 0.0509(3) 0.0630(4) 0.0501(3) -.0192(3) 0.0447(3) -.0141(3)
C10 0.0763(4) 0.0445(3) 0.0714(4) -.0125(3) 0.0685(4) -.0096(3)
C19 0.0727(4) 0.0631(4) 0.0654(4) -.0007(3) 0.0648(4) -.0072(3)
C2 0.0681(4) 0.0338(3) 0.0649(4) -.0043(3) 0.0582(4) -.0080(3)
C18 0.0669(4) 0.0746(5) 0.0733(4) 0.0112(3) 0.0660(4) 0.0059(3)

loop_
_geom_bond_atom_site_label_1
_geom_bond_atom_site_label_2
_geom_bond_distance
_geom_bond_site_symmetry_1
_geom_bond_site_symmetry_2
_geom_bond_publ_flag
O14 C13 1.2208(5) . . ?
C15 C20 1.3867(6) . . ?
C15 C13 1.4884(6) . . ?
C15 C16 1.3878(6) . . ?
C4 C5 1.5369(5) . . ?
C4 C13 1.5106(6) . . ?
C4 C3 1.5401(7) . . ?
C7 C12 1.3910(6) . . ?
C7 C5 1.5083(7) . . ?
C7 C8 1.3881(6) . . ?
C12 C11 1.3827(7) . . ?
C20 C19 1.3763(7) . . ?
C5 C6 1.5300(6) . . ?
C6 C1 1.4888(8) . . ?
C16 C17 1.3881(6) . . ?
C8 C9 1.3793(8) . . ?
C11 C10 1.3736(7) . . ?
C1 C2 1.3099(8) . . ?
C3 C2 1.4912(8) . . ?
C17 C18 1.3679(8) . . ?
C9 C10 1.3718(8) . . ?
C19 C18 1.3689(7) . . ?
